data_2200383
loop_
_publ_author_name
'Wei-Qiang Chen'
'Miao Du'
'Lin-Hong Weng'
'Gui-Yu Jin'

_publ_section_title
;
 Ethyl
 1-phenyl-3-sulfanyl-5-(4<i>H</i>-1,2,4-triazol-4-yl)pyrazole-4-carboxylate
;
_journal_issue 7
_journal_name_full 'Acta Crystallographica Section E'
_journal_page_first o619
_journal_page_last o621
_journal_paper_doi 10.1107/S1600536801010091
_journal_volume 57
_journal_year 2001
_chemical_formula_iupac 'C15 H15 N5 O2 S'
_chemical_formula_moiety 'C15 H15 N5 O2 S'
_chemical_formula_sum 'C15 H15 N5 O2 S'
_chemical_formula_weight 329.38
_chemical_name_systematic
;
Ethyl 1-phenyl-3-sulfanyl-5-(4H-1,2,4-triazol-4-yl)pyrazole-4-carboxylate
;
_space_group_IT_number 61
_symmetry_cell_setting orthorhombic
_symmetry_space_group_name_Hall '-P 2ac 2ab'
_symmetry_space_group_name_H-M 'P b c a'
_cell_angle_alpha 90.00
_cell_angle_beta 90.00
_cell_angle_gamma 90.00
_cell_formula_units_Z 8
_cell_length_a 9.669(5)
_cell_length_b 17.063(9)
_cell_length_c 17.875(10)
_cell_measurement_reflns_used 11458
_cell_measurement_temperature 298(2)
_cell_measurement_theta_max 25.02
_cell_measurement_theta_min 2.28
_cell_volume 2949(3)
_computing_cell_refinement SMART
_computing_data_collection 'SMART (Bruker, 1998)'
_computing_data_reduction 'SAINT (Bruker, 1998)'
_computing_molecular_graphics 'XP (Bruker, 1998)'
_computing_structure_refinement 'SHELXL97 (Sheldrick, 1997)'
_computing_structure_solution 'SHELXS97 (Sheldrick, 1990)'
_diffrn_measured_fraction_theta_full 1.0
_diffrn_measured_fraction_theta_max .99
_diffrn_measurement_device 'Bruker SMART 1000'
_diffrn_measurement_method \w
_diffrn_radiation_type 'Mo K\a'
_diffrn_radiation_wavelength .71073
_diffrn_reflns_av_R_equivalents .0581
_diffrn_reflns_limit_h_max 11
_diffrn_reflns_limit_h_min -11
_diffrn_reflns_limit_k_max 14
_diffrn_reflns_limit_k_min -20
_diffrn_reflns_limit_l_max 21
_diffrn_reflns_limit_l_min -18
_diffrn_reflns_number 11622
_diffrn_reflns_theta_full 22.48
_diffrn_reflns_theta_max 25.02
_diffrn_standards_decay_% none
_diffrn_standards_interval_count none
_diffrn_standards_number none
_exptl_absorpt_coefficient_mu .238
_exptl_absorpt_correction_T_max .9652
_exptl_absorpt_correction_T_min .9429
_exptl_absorpt_correction_type multi-scan
_exptl_absorpt_process_details '[SAINT (Bruker 1998) and SADABS (Sheldrick, 1997)]'
_exptl_crystal_colour colorless
_exptl_crystal_density_diffrn 1.484
_exptl_crystal_density_meas ?
_exptl_crystal_description prism
_exptl_crystal_F_000 1376
_exptl_crystal_size_max .25
_exptl_crystal_size_mid .20
_exptl_crystal_size_min .15
_refine_diff_density_max .194
_refine_diff_density_min -.265
_refine_ls_extinction_coef none
_refine_ls_extinction_method none
_refine_ls_goodness_of_fit_ref 1.007
_refine_ls_hydrogen_treatment constr
_refine_ls_number_parameters 208
_refine_ls_number_reflns 2614
_refine_ls_R_factor_all .0611
_refine_ls_R_factor_gt .0380
_refine_ls_shift/su_max <0.001
_refine_ls_shift/su_mean .000
_refine_ls_structure_factor_coef Fsqd
_refine_ls_weighting_details 'calc w = 1/[\s^2^(Fo^2^)+(0.0551P)^2^+0.8570P] where P = (Fo^2^+2Fc^2^)/3'
_refine_ls_weighting_scheme calc
_refine_ls_wR_factor_ref .1106
_reflns_number_gt 1880
_reflns_number_total 2614
_reflns_threshold_expression I>2.0\s(I)
_cod_data_source_file bt6051.cif
_cod_data_source_block I
_cod_depositor_comments
;
The following automatic conversions were performed:
'_symmetry_cell_setting' value 'Orthorhombic' changed to 'orthorhombic'
according to '/home/saulius/struct/CIF-dictionaries/cif_core.dic'
dictionary named 'cif_core.dic' version 2.4.1 from 2010-06-29.

Automatic conversion script
Id: cif_fix_enum 1527 2010-12-29 10:47:43Z saulius 

The following automatic conversions were performed:

'_symmetry_cell_setting' value 'Orthorhombic' changed to
'orthorhombic' according to
/home/saulius/struct/CIF-dictionaries/cif_core.dic dictionary named
'cif_core.dic' version 2.4.1 from 2010-06-29.

Automatic conversion script
Id: cif_fix_values 1715 2011-07-08 13:25:40Z adriana 

The following automatic conversions were performed:

'_exptl_crystal_density_meas' value 'not measured' was changed to '?'
- the value is perceived as not measured.

Automatic conversion script
Id: cif_fix_values 3008 2015-01-20 13:52:24Z robertas 
;
_cod_database_code 2200383
_cod_database_fobs_code 2200383

loop_
_symmetry_equiv_pos_as_xyz
'x, y, z'
'-x+1/2, -y, z+1/2'
'-x, y+1/2, -z+1/2'
'x+1/2, -y+1/2, -z'
'-x, -y, -z'
'x-1/2, y, -z-1/2'
'x, -y-1/2, z-1/2'
'-x-1/2, y-1/2, z'

loop_
_atom_site_label
_atom_site_fract_x
_atom_site_fract_y
_atom_site_fract_z
_atom_site_U_iso_or_equiv
_atom_site_adp_type
_atom_site_calc_flag
_atom_site_refinement_flags
_atom_site_occupancy
_atom_site_disorder_assembly
_atom_site_disorder_group
_atom_site_type_symbol
S1 .12479(6) .04165(4) .03864(4) .0566(2) Uani d . 1 . . S
N1 .41216(17) .13451(10) .14576(10) .0386(4) Uani d . 1 . . N
N2 .28698(17) .13683(10) .11354(10) .0426(5) Uani d . 1 . . N
N3 .59841(17) .04882(10) .16515(10) .0381(4) Uani d . 1 . . N
N4 .8160(2) .03795(17) .17932(14) .0791(8) Uani d . 1 . . N
N5 .7537(2) .00862(14) .24043(13) .0625(6) Uani d . 1 . . N
O1 .31105(18) -.09285(10) .03928(10) .0606(5) Uani d . 1 . . O
O2 .51746(16) -.08857(8) .08832(9) .0487(4) Uani d . 1 . . O
C1 .4708(2) .06543(12) .13590(12) .0360(5) Uani d . 1 . . C
C2 .3840(2) .02021(12) .09644(12) .0369(5) Uani d . 1 . . C
C3 .2703(2) .06771(13) .08458(12) .0409(5) Uani d . 1 . . C
C4 .0301(3) .12862(14) .04463(15) .0585(7) Uani d . 1 . . C
H4A -.0574 .1219 .0201 .088 Uiso calc R 1 . . H
H4B .0806 .1701 .0208 .088 Uiso calc R 1 . . H
H4C .0152 .1416 .0963 .088 Uiso calc R 1 . . H
C5 .3982(2) -.05895(13) .07177(13) .0414(5) Uani d . 1 . . C
C6 .7211(2) .06113(19) .13576(15) .0663(8) Uani d . 1 . . C
H6A .7362 .0838 .0892 .080 Uiso calc R 1 . . H
C7 .6251(3) .01562(15) .23047(14) .0543(7) Uani d . 1 . . C
H7A .5581 -.0004 .2645 .065 Uiso calc R 1 . . H
C8 .4651(2) .20372(12) .17602(12) .0398(5) Uani d . 1 . . C
C9 .5439(3) .20235(14) .23805(14) .0507(6) Uani d . 1 . . C
H9A .5613 .1554 .2627 .061 Uiso calc R 1 . . H
C10 .5974(3) .27019(16) .26387(16) .0598(7) Uani d . 1 . . C
H10A .6543 .2697 .3058 .072 Uiso calc R 1 . . H
C11 .5694(3) .33810(16) .22973(16) .0628(7) Uani d . 1 . . C
H11A .6069 .3845 .2480 .075 Uiso calc R 1 . . H
C12 .4876(3) .33943(15) .16946(16) .0608(7) Uani d . 1 . . C
H12A .4663 .3870 .1467 .073 Uiso calc R 1 . . H
C13 .4356(3) .27205(13) .14139(13) .0487(6) Uani d . 1 . . C
H13A .3803 .2727 .0988 .058 Uiso calc R 1 . . H
C14 .5418(3) -.16603(14) .06275(15) .0561(7) Uani d . 1 . . C
H14A .5442 -.1673 .0085 .067 Uiso calc R 1 . . H
H14B .4690 -.2008 .0799 .067 Uiso calc R 1 . . H
C15 .6737(3) -.19033(17) .0930(2) .0817(10) Uani d . 1 . . C
H15A .6942 -.2426 .0765 .123 Uiso calc R 1 . . H
H15B .6697 -.1893 .1467 .123 Uiso calc R 1 . . H
H15C .7447 -.1553 .0760 .123 Uiso calc R 1 . . H

loop_
_atom_site_aniso_label
_atom_site_aniso_U_11
_atom_site_aniso_U_22
_atom_site_aniso_U_33
_atom_site_aniso_U_12
_atom_site_aniso_U_13
_atom_site_aniso_U_23
S1 .0413(4) .0503(4) .0784(5) -.0009(3) -.0199(3) -.0123(3)
N1 .0341(9) .0391(10) .0425(10) -.0030(8) -.0056(8) -.0051(8)
N2 .0346(10) .0423(11) .0510(11) -.0020(8) -.0079(8) -.0050(9)
N3 .0337(9) .0409(10) .0398(10) .0010(8) -.0051(8) -.0032(8)
N4 .0418(12) .129(2) .0668(17) .0135(14) -.0089(12) -.0151(16)
N5 .0587(14) .0658(14) .0630(15) .0174(11) -.0181(12) -.0096(11)
O1 .0560(10) .0487(10) .0773(13) -.0024(9) -.0223(9) -.0157(9)
O2 .0458(9) .0399(9) .0604(11) .0040(7) -.0072(8) -.0107(7)
C1 .0337(11) .0378(12) .0364(12) -.0004(9) -.0006(9) .0014(9)
C2 .0364(11) .0366(12) .0376(12) -.0036(9) -.0030(9) -.0022(9)
C3 .0365(12) .0429(13) .0433(13) -.0036(10) -.0018(10) -.0013(10)
C4 .0458(14) .0557(16) .0741(18) .0058(12) -.0112(13) -.0058(13)
C5 .0428(13) .0412(13) .0404(13) -.0031(10) -.0030(10) -.0010(10)
C6 .0383(14) .111(2) .0492(16) .0013(14) .0022(12) .0009(15)
C7 .0552(16) .0526(15) .0552(16) .0034(12) -.0125(12) .0065(11)
C8 .0361(11) .0382(12) .0451(13) -.0063(9) .0016(10) -.0080(10)
C9 .0543(15) .0458(14) .0520(15) .0009(11) -.0092(12) -.0079(11)
C10 .0533(15) .0613(18) .0646(17) -.0025(12) -.0104(13) -.0235(14)
C11 .0620(17) .0509(16) .076(2) -.0144(13) .0046(15) -.0197(14)
C12 .0778(18) .0406(14) .0640(17) -.0066(13) .0076(15) -.0033(12)
C13 .0552(14) .0407(14) .0500(14) -.0035(11) -.0006(12) -.0015(11)
C14 .0633(16) .0407(14) .0644(17) .0067(12) .0007(13) -.0092(11)
C15 .0634(18) .0635(18) .118(3) .0164(15) -.0017(18) -.0011(18)

loop_
_atom_type_symbol
_atom_type_description
_atom_type_scat_dispersion_real
_atom_type_scat_dispersion_imag
_atom_type_scat_source
C C .0033 .0016 'International Tables Vol C Tables 4.2.6.8 and 6.1.1.4'
H H .0000 .0000 'International Tables Vol C Tables 4.2.6.8 and 6.1.1.4'
N N .0061 .0033 'International Tables Vol C Tables 4.2.6.8 and 6.1.1.4'
O O .0106 .0060 'International Tables Vol C Tables 4.2.6.8 and 6.1.1.4'
P P .1023 .0942 'International Tables Vol C Tables 4.2.6.8 and 6.1.1.4'
S S .1246 .1234 'International Tables Vol C Tables 4.2.6.8 and 6.1.1.4'

loop_
_geom_angle_atom_site_label_1
_geom_angle_atom_site_label_2
_geom_angle_atom_site_label_3
_geom_angle
_geom_angle_publ_flag
C3 S1 C4 100.55(12) yes
C1 N1 N2 110.90(16) yes
C1 N1 C8 130.53(18) yes
N2 N1 C8 118.17(17) yes
C3 N2 N1 104.87(17) yes
C6 N3 C7 104.2(2) yes
C6 N3 C1 128.8(2) yes
C7 N3 C1 127.0(2) yes
C6 N4 N5 106.9(2) yes
C7 N5 N4 107.0(2) yes
C5 O2 C14 116.01(18) yes
N1 C1 C2 108.39(18) no
N1 C1 N3 121.39(18) no
C2 C1 N3 130.2(2) no
C1 C2 C3 103.95(19) no
C1 C2 C5 130.3(2) no
C3 C2 C5 125.69(19) no
N2 C3 C2 111.88(19) no
N2 C3 S1 122.47(17) no
C2 C3 S1 125.65(17) no
S1 C4 H4A 109.5 no
S1 C4 H4B 109.5 no
H4A C4 H4B 109.5 no
S1 C4 H4C 109.5 no
H4A C4 H4C 109.5 no
H4B C4 H4C 109.5 no
O1 C5 O2 124.0(2) no
O1 C5 C2 123.4(2) no
O2 C5 C2 112.60(19) no
N4 C6 N3 111.0(3) no
N4 C6 H6A 124.5 no
N3 C6 H6A 124.5 no
N5 C7 N3 111.0(2) no
N5 C7 H7A 124.5 no
N3 C7 H7A 124.5 no
C9 C8 C13 120.8(2) no
C9 C8 N1 120.8(2) no
C13 C8 N1 118.4(2) no
C8 C9 C10 118.9(2) no
C8 C9 H9A 120.5 no
C10 C9 H9A 120.5 no
C11 C10 C9 120.6(3) no
C11 C10 H10A 119.7 no
C9 C10 H10A 119.7 no
C12 C11 C10 120.2(2) no
C12 C11 H11A 119.9 no
C10 C11 H11A 119.9 no
C11 C12 C13 120.3(3) no
C11 C12 H12A 119.8 no
C13 C12 H12A 119.8 no
C8 C13 C12 119.1(2) no
C8 C13 H13A 120.5 no
C12 C13 H13A 120.5 no
O2 C14 C15 107.0(2) no
O2 C14 H14A 110.3 no
C15 C14 H14A 110.3 no
O2 C14 H14B 110.3 no
C15 C14 H14B 110.3 no
H14A C14 H14B 108.6 no
C14 C15 H15A 109.5 no
C14 C15 H15B 109.5 no
H15A C15 H15B 109.5 no
C14 C15 H15C 109.5 no
H15A C15 H15C 109.5 no
H15B C15 H15C 109.5 no

loop_
_geom_bond_atom_site_label_1
_geom_bond_atom_site_label_2
_geom_bond_site_symmetry_2
_geom_bond_distance
_geom_bond_publ_flag
S1 C3 . 1.689(2) yes
S1 C4 . 1.747(3) yes
N1 C1 . 1.320(3) yes
N1 N2 . 1.341(2) yes
N1 C8 . 1.396(3) yes
N2 C3 . 1.298(3) yes
N3 C6 . 1.314(3) yes
N3 C7 . 1.323(3) yes
N3 C1 . 1.370(3) yes
N4 C6 . 1.266(3) yes
N4 N5 . 1.344(3) yes
N5 C7 . 1.261(3) yes
O1 C5 . 1.175(3) yes
O2 C5 . 1.294(3) yes
O2 C14 . 1.418(3) yes
C1 C2 . 1.340(3) no
C2 C3 . 1.383(3) no
C2 C5 . 1.427(3) no
C4 H4A . .9600 no
C4 H4B . .9600 no
C4 H4C . .9600 no
C6 H6A . .9300 no
C7 H7A . .9300 no
C8 C9 . 1.346(3) no
C8 C13 . 1.350(3) no
C9 C10 . 1.349(3) no
C9 H9A . .9300 no
C10 C11 . 1.337(4) no
C10 H10A . .9300 no
C11 C12 . 1.337(4) no
C11 H11A . .9300 no
C12 C13 . 1.351(3) no
C12 H12A . .9300 no
C13 H13A . .9300 no
C14 C15 . 1.446(4) no
C14 H14A . .9700 no
C14 H14B . .9700 no
C15 H15A . .9600 no
C15 H15B . .9600 no
C15 H15C . .9600 no

loop_
_geom_hbond_atom_site_label_D
_geom_hbond_atom_site_label_H
_geom_hbond_atom_site_label_A
_geom_hbond_site_symmetry_A
_geom_hbond_distance_DH
_geom_hbond_distance_HA
_geom_hbond_distance_DA
_geom_hbond_angle_DHA
_geom_hbond_publ_flag
C6 H6A O1 5_655 .930 2.346 3.190(4) 150.8 yes
C11 H11A N5 8_765 .930 2.514 3.381(3) 155.2 yes

loop_
_cod_related_entry_id
_cod_related_entry_database
_cod_related_entry_code
1 ChemSpider 21132829
